data_4078143
loop_
_publ_author_name
'Carmona, Daniel'
'Lahoz, Fernando J.'
'Garc\'ia-Ordu\~na, Pilar'
'Oro, Luis A.'
'Lamata, M. Pilar'
'Viguri, Fernando'

_publ_section_title
;
 Half-Sandwich Complexes of Osmium(II) withl-\a-Amino Carboxylate Ligands
 as Asymmetric Transfer Hydrogenation Catalysts. On the Origin of the
 Enantioselectivity
;
_journal_issue 8
_journal_name_full Organometallics
_journal_page_first 3333
_journal_paper_doi 10.1021/om3001394
_journal_volume 31
_journal_year 2012
_chemical_absolute_configuration rmad
_chemical_formula_moiety 'C16 H24 Cl N O2 Os'
_chemical_formula_sum 'C16 H24 Cl N O2 Os'
_chemical_formula_weight 488.01
_chemical_name_systematic
;
 ?
;
_space_group_IT_number 19
_symmetry_cell_setting orthorhombic
_symmetry_space_group_name_Hall 'P 2ac 2ab'
_symmetry_space_group_name_H-M 'P 21 21 21'
_atom_sites_solution_hydrogens geom
_atom_sites_solution_primary direct
_atom_sites_solution_secondary difmap
_audit_creation_method SHELXL-97
_cell_angle_alpha 90.00
_cell_angle_beta 90.00
_cell_angle_gamma 90.00
_cell_formula_units_Z 4
_cell_length_a 6.1960(5)
_cell_length_b 14.6441(11)
_cell_length_c 17.7441(14)
_cell_measurement_reflns_used 10686
_cell_measurement_temperature 173(2)
_cell_measurement_theta_max 28.59
_cell_measurement_theta_min 1.80
_cell_volume 1610.0(2)
_computing_cell_refinement 'SAINT+ v. 6.01 (Bruker AXS, 2000)'
_computing_data_collection 'SMART v. 5.611 (Bruker AXS, 2000)'
_computing_data_reduction 'SAINT+ v. 6.01 (Bruker AXS, 2000)'
_computing_molecular_graphics 'XP program, SHELXTL v6.10, Bruker2000'
_computing_publication_material 'XCIF program, SHELXTLv6.10, BrukerAXS'
_computing_structure_refinement 'SHELXL-97 (Sheldrick, 1997)'
_computing_structure_solution 'SHELXS-97 (Sheldrick, 1990)'
_diffrn_ambient_temperature 173(2)
_diffrn_detector_area_resol_mean 8.26
_diffrn_measured_fraction_theta_full 0.994
_diffrn_measured_fraction_theta_max 0.951
_diffrn_measurement_device_type 'Bruker SMART APEX CCD sysyem'
_diffrn_measurement_method '\w rotations with narrow frames'
_diffrn_radiation_monochromator graphite
_diffrn_radiation_source 'fine-focus sealed tube'
_diffrn_radiation_type MoK\a
_diffrn_radiation_wavelength 0.71073
_diffrn_reflns_av_R_equivalents 0.0514
_diffrn_reflns_av_sigmaI/netI 0.0521
_diffrn_reflns_limit_h_max 8
_diffrn_reflns_limit_h_min -6
_diffrn_reflns_limit_k_max 19
_diffrn_reflns_limit_k_min -19
_diffrn_reflns_limit_l_max 23
_diffrn_reflns_limit_l_min -17
_diffrn_reflns_number 10641
_diffrn_reflns_theta_full 27.50
_diffrn_reflns_theta_max 28.59
_diffrn_reflns_theta_min 1.80
_diffrn_standards_decay_% 'no decay'
_exptl_absorpt_coefficient_mu 8.090
_exptl_absorpt_correction_T_max 0.299
_exptl_absorpt_correction_T_min 0.235
_exptl_absorpt_correction_type multi-scan
_exptl_absorpt_process_details
;
SADABS: Area-Detector Absorption Correction. (1996)  Bruker-AXS 
 within SAINT+ package, v. 6.45.      
;
_exptl_crystal_colour yellow
_exptl_crystal_density_diffrn 2.013
_exptl_crystal_density_method 'not measured'
_exptl_crystal_description prismatic
_exptl_crystal_F_000 944
_exptl_crystal_size_max 0.28
_exptl_crystal_size_mid 0.25
_exptl_crystal_size_min 0.22
_refine_diff_density_max 1.566
_refine_diff_density_min -1.327
_refine_diff_density_rms 0.151
_refine_ls_abs_structure_details 'Flack H D (1983), Acta Cryst. A39, 876-881'
_refine_ls_abs_structure_Flack -0.003(10)
_refine_ls_extinction_method none
_refine_ls_goodness_of_fit_ref 1.001
_refine_ls_hydrogen_treatment constr
_refine_ls_matrix_type full
_refine_ls_number_parameters 208
_refine_ls_number_reflns 3812
_refine_ls_number_restraints 2
_refine_ls_restrained_S_all 1.000
_refine_ls_R_factor_all 0.0325
_refine_ls_R_factor_gt 0.0297
_refine_ls_shift/su_max 0.001
_refine_ls_shift/su_mean 0.000
_refine_ls_structure_factor_coef Fsqd
_refine_ls_weighting_details 'calc w=1/[\s^2^(Fo^2^)+(0.0219P)^2^+0.0000P] where P=(Fo^2^+2Fc^2^)/3'
_refine_ls_weighting_scheme calc
_refine_ls_wR_factor_gt 0.0549
_refine_ls_wR_factor_ref 0.0557
_reflns_number_gt 3607
_reflns_number_total 3812
_reflns_threshold_expression >2sigma(I)
_cod_data_source_file om3001394_si_001.cif
_cod_data_source_block compnd_6a
_cod_original_sg_symbol_H-M 'P 212121'
_cod_database_code 4078143

loop_
_symmetry_equiv_pos_as_xyz
'x, y, z'
'-x+1/2, -y, z+1/2'
'-x, y+1/2, -z+1/2'
'x+1/2, -y+1/2, -z'

loop_
_atom_site_label
_atom_site_type_symbol
_atom_site_fract_x
_atom_site_fract_y
_atom_site_fract_z
_atom_site_U_iso_or_equiv
_atom_site_adp_type
_atom_site_occupancy
_atom_site_symmetry_multiplicity
_atom_site_calc_flag
_atom_site_refinement_flags
Os Os 0.88355(3) 0.268959(13) 0.203788(11) 0.02141(6) Uani 1 1 d .
Cl Cl 1.0904(2) 0.14378(9) 0.25340(8) 0.0307(3) Uani 1 1 d .
O1 O 1.1017(6) 0.2708(2) 0.1133(2) 0.0304(8) Uani 1 1 d .
O2 O 1.1933(7) 0.2061(2) 0.0050(2) 0.0336(10) Uani 1 1 d .
N N 0.7519(7) 0.1722(3) 0.1264(2) 0.0204(9) Uani 1 1 d .
H H 0.6792 0.2014 0.0936 0.011(13) Uiso 1 1 d R
C1 C 0.7456(10) 0.2969(4) 0.3146(3) 0.0298(13) Uani 1 1 d .
C2 C 0.5817(9) 0.3053(4) 0.2590(3) 0.0272(12) Uani 1 1 d .
H2 H 0.4701 0.2763 0.2747 0.05(2) Uiso 1 1 d R
C3 C 0.6142(10) 0.3623(3) 0.1937(3) 0.0287(11) Uani 1 1 d .
H3 H 0.5448 0.3647 0.1463 0.034(18) Uiso 1 1 d R
C4 C 0.8098(9) 0.4128(3) 0.1845(3) 0.0279(13) Uani 1 1 d .
C5 C 0.9683(10) 0.4052(4) 0.2420(3) 0.0297(13) Uani 1 1 d .
H5 H 1.1310 0.4342 0.2341 0.021(13) Uiso 1 1 d R
C6 C 0.9418(9) 0.3495(3) 0.3045(3) 0.0295(13) Uani 1 1 d .
H6 H 1.0451 0.3387 0.3406 0.023(16) Uiso 1 1 d R
C7 C 0.7297(10) 0.2344(4) 0.3829(3) 0.0350(13) Uani 1 1 d .
H7 H 0.8824 0.2247 0.3948 0.040(16) Uiso 1 1 d R
C8 C 0.6581(14) 0.2924(5) 0.4510(4) 0.0516(19) Uani 1 1 d .
H8A H 0.5126 0.3162 0.4420 0.077 Uiso 1 1 calc R
H8B H 0.7587 0.3434 0.4578 0.077 Uiso 1 1 calc R
H8C H 0.6576 0.2544 0.4965 0.077 Uiso 1 1 calc R
C9 C 0.5817(12) 0.1547(4) 0.3732(4) 0.0442(17) Uani 1 1 d .
H9A H 0.4343 0.1766 0.3647 0.066 Uiso 1 1 calc R
H9B H 0.5852 0.1168 0.4187 0.066 Uiso 1 1 calc R
H9C H 0.6286 0.1183 0.3298 0.066 Uiso 1 1 calc R
C10 C 0.8545(11) 0.4649(3) 0.1140(3) 0.0351(14) Uani 1 1 d .
H10A H 0.7731 0.5223 0.1146 0.053 Uiso 1 1 calc R
H10B H 0.8107 0.4284 0.0703 0.053 Uiso 1 1 calc R
H10C H 1.0093 0.4783 0.1107 0.053 Uiso 1 1 calc R
C11 C 1.0856(10) 0.2086(3) 0.0623(3) 0.0298(13) Uani 1 1 d .
C12 C 0.9283(8) 0.1307(3) 0.0814(3) 0.0232(12) Uani 1 1 d .
H12 H 1.0133 0.0997 0.1132 0.031(17) Uiso 1 1 d R
C13 C 0.6079(11) 0.0984(3) 0.1564(3) 0.0290(12) Uani 1 1 d .
H13A H 0.6632 0.0680 0.1984 0.024(14) Uiso 1 1 d R
H13B H 0.5071 0.1318 0.1841 0.029(16) Uiso 1 1 d R
C14 C 0.5216(10) 0.0375(4) 0.0954(4) 0.0310(14) Uani 1 1 d .
H14A H 0.3922 -0.0016 0.1033 0.08(2) Uiso 1 1 d R
H14B H 0.4402 0.0649 0.0507 0.028(16) Uiso 1 1 d R
C15 C 0.7023(9) -0.0022(4) 0.0470(4) 0.0311(14) Uani 1 1 d .
H15A H 0.7832 -0.0427 0.0803 0.014(14) Uiso 1 1 d R
H15B H 0.6290 -0.0364 0.0083 0.046(19) Uiso 1 1 d R
C16 C 0.8481(10) 0.0743(3) 0.0175(3) 0.0295(13) Uani 1 1 d D
H16B H 0.7668 0.1080 -0.0207 0.023(15) Uiso 1 1 d RD
H16A H 0.9727 0.0545 -0.0096 0.037(18) Uiso 1 1 d RD

loop_
_atom_site_aniso_label
_atom_site_aniso_U_11
_atom_site_aniso_U_22
_atom_site_aniso_U_33
_atom_site_aniso_U_23
_atom_site_aniso_U_13
_atom_site_aniso_U_12
Os 0.02265(10) 0.01986(8) 0.02171(10) -0.00046(9) -0.00124(9) -0.00016(9)
Cl 0.0273(8) 0.0309(6) 0.0338(8) 0.0037(6) -0.0043(6) 0.0065(6)
O1 0.038(2) 0.0202(15) 0.033(2) 0.0011(17) 0.0106(19) -0.007(2)
O2 0.038(2) 0.0281(19) 0.035(2) 0.0002(18) 0.0177(18) -0.0009(16)
N 0.026(2) 0.019(2) 0.016(2) -0.0025(17) -0.0033(18) 0.0020(18)
C1 0.042(3) 0.030(3) 0.018(3) -0.004(2) -0.004(2) -0.001(3)
C2 0.024(3) 0.029(2) 0.028(3) 0.000(2) 0.006(2) 0.006(2)
C3 0.035(3) 0.026(2) 0.025(3) -0.002(2) 0.000(3) 0.014(3)
C4 0.039(3) 0.019(2) 0.025(3) -0.002(2) 0.000(2) 0.006(2)
C5 0.037(3) 0.023(3) 0.028(3) -0.009(2) -0.002(3) -0.003(2)
C6 0.034(3) 0.029(3) 0.026(3) -0.004(3) -0.005(3) 0.002(2)
C7 0.035(3) 0.044(3) 0.026(3) 0.002(3) -0.001(2) 0.003(3)
C8 0.068(5) 0.060(4) 0.026(3) 0.002(3) 0.007(3) 0.010(4)
C9 0.053(5) 0.048(3) 0.032(3) 0.013(3) -0.003(3) -0.007(3)
C10 0.046(4) 0.029(3) 0.030(3) -0.003(2) 0.002(3) 0.001(3)
C11 0.038(4) 0.015(2) 0.036(3) 0.004(2) 0.003(3) 0.002(2)
C12 0.022(3) 0.020(2) 0.028(3) 0.002(2) 0.004(2) 0.002(2)
C13 0.034(3) 0.027(2) 0.026(3) -0.001(2) 0.003(3) -0.008(3)
C14 0.028(3) 0.031(3) 0.034(4) -0.004(3) 0.000(3) -0.005(3)
C15 0.037(4) 0.022(2) 0.034(3) 0.000(2) -0.002(3) 0.000(3)
C16 0.038(4) 0.022(2) 0.029(3) -0.001(2) 0.006(3) 0.002(3)

loop_
_atom_type_symbol
_atom_type_description
_atom_type_scat_dispersion_real
_atom_type_scat_dispersion_imag
_atom_type_scat_source
C C 0.0033 0.0016 'International Tables Vol C Tables 4.2.6.8 and 6.1.1.4'
H H 0.0000 0.0000 'International Tables Vol C Tables 4.2.6.8 and 6.1.1.4'
N N 0.0061 0.0033 'International Tables Vol C Tables 4.2.6.8 and 6.1.1.4'
O O 0.0106 0.0060 'International Tables Vol C Tables 4.2.6.8 and 6.1.1.4'
Cl Cl 0.1484 0.1585 'International Tables Vol C Tables 4.2.6.8 and 6.1.1.4'
Os Os -1.2165 7.6030 'International Tables Vol C Tables 4.2.6.8 and 6.1.1.4'

loop_
_geom_angle_atom_site_label_1
_geom_angle_atom_site_label_2
_geom_angle_atom_site_label_3
_geom_angle
O1 Os N 76.26(16)
O1 Os C3 115.17(18)
N Os C3 94.11(19)
O1 Os C5 94.07(19)
N Os C5 154.5(2)
C3 Os C5 68.4(2)
O1 Os C6 121.04(18)
N Os C6 162.42(18)
C3 Os C6 81.5(2)
C5 Os C6 37.3(2)
O1 Os C2 153.39(18)
N Os C2 97.10(18)
C3 Os C2 38.8(2)
C5 Os C2 80.9(2)
C6 Os C2 68.9(2)
O1 Os C1 159.86(19)
N Os C1 123.7(2)
C3 Os C1 69.7(2)
C5 Os C1 69.0(2)
C6 Os C1 38.9(2)
C2 Os C1 38.0(2)
O1 Os C4 90.15(18)
N Os C4 117.37(19)
C3 Os C4 38.4(2)
C5 Os C4 38.1(2)
C6 Os C4 68.9(2)
C2 Os C4 69.8(2)
C1 Os C4 83.0(2)
O1 Os Cl 86.94(11)
N Os Cl 86.17(12)
C3 Os Cl 157.35(15)
C5 Os Cl 117.23(17)
C6 Os Cl 91.38(15)
C2 Os Cl 118.67(15)
C1 Os Cl 91.26(16)
C4 Os Cl 154.83(16)
C11 O1 Os 118.6(3)
C12 N C13 109.5(4)
C12 N Os 109.7(3)
C13 N Os 118.5(3)
C12 N H 103.2
C13 N H 106.8
Os N H 108.0
C2 C1 C6 117.9(5)
C2 C1 C7 124.0(5)
C6 C1 C7 118.1(5)
C2 C1 Os 70.8(3)
C6 C1 Os 70.2(3)
C7 C1 Os 129.0(4)
C1 C2 C3 120.5(5)
C1 C2 Os 71.2(3)
C3 C2 Os 70.1(3)
C1 C2 H2 107.9
C3 C2 H2 131.4
Os C2 H2 135.8
C4 C3 C2 120.7(5)
C4 C3 Os 71.5(3)
C2 C3 Os 71.1(3)
C4 C3 H3 105.3
C2 C3 H3 132.3
Os C3 H3 116.5
C5 C4 C3 117.6(5)
C5 C4 C10 120.9(5)
C3 C4 C10 121.2(5)
C5 C4 Os 70.5(3)
C3 C4 Os 70.1(3)
C10 C4 Os 125.9(4)
C6 C5 C4 122.6(5)
C6 C5 Os 71.4(3)
C4 C5 Os 71.4(3)
C6 C5 H5 115.9
C4 C5 H5 120.7
Os C5 H5 122.4
C5 C6 C1 120.6(5)
C5 C6 Os 71.3(3)
C1 C6 Os 70.9(3)
C5 C6 H6 125.2
C1 C6 H6 114.0
Os C6 H6 126.5
C9 C7 C1 114.7(5)
C9 C7 C8 110.2(5)
C1 C7 C8 108.1(5)
C9 C7 H7 120.3
C1 C7 H7 101.3
C8 C7 H7 100.9
C7 C8 H8A 109.5
C7 C8 H8B 109.5
H8A C8 H8B 109.5
C7 C8 H8C 109.5
H8A C8 H8C 109.5
H8B C8 H8C 109.5
C7 C9 H9A 109.5
C7 C9 H9B 109.5
H9A C9 H9B 109.5
C7 C9 H9C 109.5
H9A C9 H9C 109.5
H9B C9 H9C 109.5
C4 C10 H10A 109.5
C4 C10 H10B 109.5
H10A C10 H10B 109.5
C4 C10 H10C 109.5
H10A C10 H10C 109.5
H10B C10 H10C 109.5
O2 C11 O1 124.4(5)
O2 C11 C12 120.6(5)
O1 C11 C12 114.8(5)
N C12 C16 113.0(4)
N C12 C11 106.3(4)
C16 C12 C11 117.1(5)
N C12 H12 107.6
C16 C12 H12 113.3
C11 C12 H12 98.1
N C13 C14 112.7(5)
N C13 H13A 114.1
C14 C13 H13A 115.0
N C13 H13B 102.1
C14 C13 H13B 117.0
H13A C13 H13B 94.2
C13 C14 C15 111.8(5)
C13 C14 H14A 121.8
C15 C14 H14A 116.9
C13 C14 H14B 120.1
C15 C14 H14B 94.3
H14A C14 H14B 86.5
C14 C15 C16 110.3(5)
C14 C15 H15A 105.5
C16 C15 H15A 110.4
C14 C15 H15B 104.7
C16 C15 H15B 114.5
H15A C15 H15B 110.9
C12 C16 C15 110.0(5)
C12 C16 H16B 114.9
C15 C16 H16B 107.6
C12 C16 H16A 106.4
C15 C16 H16A 115.3
H16B C16 H16A 102.8

loop_
_geom_bond_atom_site_label_1
_geom_bond_atom_site_label_2
_geom_bond_distance
Os O1 2.099(4)
Os N 2.135(4)
Os C3 2.165(5)
Os C5 2.171(5)
Os C6 2.172(6)
Os C2 2.178(5)
Os C1 2.182(5)
Os C4 2.183(5)
Os Cl 2.4038(13)
O1 C11 1.288(6)
O2 C11 1.217(7)
N C12 1.484(6)
N C13 1.499(7)
N H 0.8501
C1 C2 1.421(8)
C1 C6 1.450(8)
C1 C7 1.523(8)
C2 C3 1.441(7)
C2 H2 0.8581
C3 C4 1.429(8)
C3 H3 0.9456
C4 C5 1.420(8)
C4 C10 1.491(8)
C5 C6 1.387(8)
C5 H5 1.1030
C6 H6 0.9186
C7 C9 1.494(8)
C7 C8 1.542(8)
C7 H7 0.9795
C8 H8A 0.9800
C8 H8B 0.9800
C8 H8C 0.9800
C9 H9A 0.9800
C9 H9B 0.9800
C9 H9C 0.9800
C10 H10A 0.9800
C10 H10B 0.9800
C10 H10C 0.9800
C11 C12 1.538(7)
C12 C16 1.488(7)
C12 H12 0.8948
C13 C14 1.501(8)
C13 H13A 0.9339
C13 H13B 0.9332
C14 C15 1.526(8)
C14 H14A 0.9951
C14 H14B 1.0227
C15 C16 1.531(7)
C15 H15A 0.9765
C15 H15B 0.9629
C16 H16B 0.9772
C16 H16A 0.9544
